data_7244854
loop_
_publ_author_name
'Yu, Fei'
'Zhang, Xiunan'
'Zhao, Hongtu'
'Jiang, Zhicheng'
'Wang, Ting'
'Wang, Na'
'Huang, Xin'
'Zhou, Lina'
'Hao, Hongxun'

_publ_section_title
;
 Enhanced luminescence of single-benzene fluorescent molecules through
 halogen bond cocrystals
;
_journal_name_full CrystEngComm
_journal_paper_doi 10.1039/D2CE00229A
_journal_year 2022
_chemical_formula_moiety 'C6 F4 I2, C16 H22 Cl2 N2 O4'
_chemical_formula_sum 'C22 H22 Cl2 F4 I2 N2 O4'
_chemical_formula_weight 779.11
_space_group_crystal_system triclinic
_space_group_IT_number 2
_space_group_name_Hall '-P 1'
_space_group_name_H-M_alt 'P -1'
_atom_sites_solution_hydrogens geom
_atom_sites_solution_primary dual
_audit_creation_date 2021-06-29
_audit_creation_method
;
Olex2 1.2
(compiled 2018.05.29 svn.r3508 for OlexSys, GUI svn.r5506)
;
_audit_update_record
;
2022-03-29 deposited with the CCDC.	2022-04-26 downloaded from the CCDC.
;
_cell_angle_alpha 73.840(4)
_cell_angle_beta 86.669(3)
_cell_angle_gamma 82.978(3)
_cell_formula_units_Z 1
_cell_length_a 7.4734(2)
_cell_length_b 9.3123(5)
_cell_length_c 9.9081(4)
_cell_measurement_reflns_used 12008
_cell_measurement_temperature 113.15
_cell_measurement_theta_max 37.8320
_cell_measurement_theta_min 2.6520
_cell_volume 657.13(5)
_computing_cell_refinement 'CrysAlisPro 1.171.39.46 (Rigaku OD, 2018)'
_computing_data_collection 'CrysAlisPro 1.171.39.46 (Rigaku OD, 2018)'
_computing_data_reduction 'CrysAlisPro 1.171.39.46 (Rigaku OD, 2018)'
_computing_molecular_graphics 'Olex2 (Dolomanov et al., 2009)'
_computing_publication_material 'Olex2 (Dolomanov et al., 2009)'
_computing_structure_refinement 'ShelXL (Sheldrick, 2015)'
_computing_structure_solution 'ShelXT (Sheldrick, 2015)'
_diffrn_ambient_temperature 113.15
_diffrn_detector 'CCD plate'
_diffrn_measured_fraction_theta_full 0.989
_diffrn_measured_fraction_theta_max 0.930
_diffrn_measurement_details
;
List of Runs (angles in degrees, time in seconds):

  # Type    Start    End  Width  t~exp~   \w     \q     \k     \f   Frames
#--------------------------------------------------------------------------
  1  \w   -123.00  57.00   1.00    1.00    --  -33.00  45.00   0.00  180
  2  \w   -123.00  57.00   1.00    1.00    --  -33.00  45.00  90.00  180
  3  \w   -123.00  57.00   1.00    1.00    --  -33.00  45.00 180.00  180
;
_diffrn_measurement_device 'abstract diffractometer'
_diffrn_measurement_device_type 'Rigaku Saturn 70 CCD'
_diffrn_measurement_method '\w scans'
_diffrn_orient_matrix_type 'CrysAlisPro convention (1999,Acta A55,543-557)'
_diffrn_orient_matrix_UB_11 -0.0338435000
_diffrn_orient_matrix_UB_12 -0.0521426000
_diffrn_orient_matrix_UB_13 0.0597805000
_diffrn_orient_matrix_UB_21 -0.0150790000
_diffrn_orient_matrix_UB_22 0.0570483000
_diffrn_orient_matrix_UB_23 0.0354687000
_diffrn_orient_matrix_UB_31 -0.0881911000
_diffrn_orient_matrix_UB_32 0.0198303000
_diffrn_orient_matrix_UB_33 -0.0269624000
_diffrn_radiation_monochromator confocal
_diffrn_radiation_probe x-ray
_diffrn_radiation_type MoK\a
_diffrn_radiation_wavelength 0.71073
_diffrn_reflns_av_R_equivalents 0.0337
_diffrn_reflns_av_unetI/netI 0.0391
_diffrn_reflns_Laue_measured_fraction_full 0.989
_diffrn_reflns_Laue_measured_fraction_max 0.930
_diffrn_reflns_limit_h_max 12
_diffrn_reflns_limit_h_min -12
_diffrn_reflns_limit_k_max 15
_diffrn_reflns_limit_k_min -15
_diffrn_reflns_limit_l_max 16
_diffrn_reflns_limit_l_min -15
_diffrn_reflns_number 13748
_diffrn_reflns_point_group_measured_fraction_full 0.989
_diffrn_reflns_point_group_measured_fraction_max 0.930
_diffrn_reflns_theta_full 25.242
_diffrn_reflns_theta_max 37.602
_diffrn_reflns_theta_min 2.291
_diffrn_source 'rotating anode'
_diffrn_source_type 'Enhance (Mo) X-ray Source'
_exptl_absorpt_coefficient_mu 2.657
_exptl_absorpt_correction_T_max 1.00000
_exptl_absorpt_correction_T_min 0.45188
_exptl_absorpt_correction_type multi-scan
_exptl_absorpt_process_details 'CrysAlisPro 1.171.39.46 (Rigaku Oxford Diffraction, 2018)'
_exptl_crystal_density_diffrn 1.969
_exptl_crystal_description block
_exptl_crystal_F_000 376
_exptl_crystal_size_max 0.25
_exptl_crystal_size_mid 0.23
_exptl_crystal_size_min 0.2
_refine_diff_density_max 1.385
_refine_diff_density_min -1.279
_refine_diff_density_rms 0.121
_refine_ls_extinction_coef 0.052(2)
_refine_ls_extinction_expression Fc^*^=kFc[1+0.001xFc^2^\l^3^/sin(2\q)]^-1/4^
_refine_ls_extinction_method 'SHELXL-2018/3 (Sheldrick 2018)'
_refine_ls_goodness_of_fit_ref 1.060
_refine_ls_hydrogen_treatment constr
_refine_ls_matrix_type full
_refine_ls_number_parameters 165
_refine_ls_number_reflns 6458
_refine_ls_number_restraints 0
_refine_ls_restrained_S_all 1.060
_refine_ls_R_factor_all 0.0308
_refine_ls_R_factor_gt 0.0288
_refine_ls_shift/su_max 0.001
_refine_ls_shift/su_mean 0.000
_refine_ls_structure_factor_coef Fsqd
_refine_ls_weighting_details 'w=1/[\s^2^(Fo^2^)+(0.0367P)^2^] where P=(Fo^2^+2Fc^2^)/3'
_refine_ls_weighting_scheme calc
_refine_ls_wR_factor_gt 0.0709
_refine_ls_wR_factor_ref 0.0729
_reflns_Friedel_coverage 0.000
_reflns_number_gt 6067
_reflns_number_total 6458
_reflns_threshold_expression 'I > 2\s(I)'
_cod_data_source_file d2ce00229a2.cif
_cod_data_source_block r20210629a
_cod_database_code 7244854
_shelx_shelxl_version_number 2018/3
_chemical_oxdiff_formula 'C11 H10 N O'
_shelx_space_group_comment
;
The symmetry employed for this shelxl refinement is uniquely defined
by the following loop, which should always be used as a source of
symmetry information in preference to the above space-group names.
They are only intended as comments.
;
_reflns_odcompleteness_completeness 99.03
_reflns_odcompleteness_iscentric 1
_reflns_odcompleteness_theta 26.32
_olex2_refinement_description
;
1. Fixed Uiso
 At 1.2 times of:
  All C(H) groups, All C(H,H) groups, All N(H) groups
 At 1.5 times of:
  All C(H,H,H) groups
2.a Secondary CH2 refined with riding coordinates:
 C6(H6A,H6B), C7(H7A,H7B), C8(H8A,H8B)
2.b Aromatic/amide H refined with riding coordinates:
 N1(H1), C5(H5)
2.c Idealised Me refined as rotating group:
 C1(H1A,H1B,H1C)
;
_olex2_submission_special_instructions 'No special instructions were received'
_oxdiff_exptl_absorpt_empirical_details
;
Empirical correction (ABSPACK) includes:
- Absorption correction using spherical harmonics
- Frame scaling
- Detector area scaling
;
_oxdiff_exptl_absorpt_empirical_full_max 1.609
_oxdiff_exptl_absorpt_empirical_full_min 0.597

loop_
_space_group_symop_operation_xyz
'x, y, z'
'-x, -y, -z'

loop_
_atom_site_label
_atom_site_type_symbol
_atom_site_fract_x
_atom_site_fract_y
_atom_site_fract_z
_atom_site_U_iso_or_equiv
_atom_site_adp_type
_atom_site_occupancy
_atom_site_site_symmetry_order
_atom_site_calc_flag
_atom_site_refinement_flags_posn
_atom_site_refinement_flags_adp
_atom_site_refinement_flags_occupancy
_atom_site_disorder_assembly
_atom_site_disorder_group
I1 I 0.62301(2) 0.11265(2) 0.11710(2) 0.02027(4) Uani 1 1 d . . . . .
F1 F 0.41438(16) 0.35009(12) 0.26791(11) 0.0266(2) Uani 1 1 d . . . . .
F2 F 0.32174(16) 0.64427(12) 0.17954(11) 0.0263(2) Uani 1 1 d . . . . .
C9 C 0.5506(2) 0.34316(16) 0.04773(16) 0.0173(2) Uani 1 1 d . . . . .
C10 C 0.4589(2) 0.42218(17) 0.13495(16) 0.0185(2) Uani 1 1 d . . . . .
C11 C 0.4099(2) 0.57541(17) 0.08876(16) 0.0189(2) Uani 1 1 d . . . . .
Cl1 Cl 0.70874(8) 1.14582(8) 0.49387(5) 0.04696(15) Uani 1 1 d . . . . .
O1 O 0.8166(2) 0.55285(16) 1.32939(14) 0.0354(3) Uani 1 1 d . . . . .
O2 O 0.7476(2) 0.77369(14) 1.17357(14) 0.0298(3) Uani 1 1 d . . . . .
N1 N 0.8823(2) 0.80883(14) 0.90784(14) 0.0221(2) Uani 1 1 d . . . . .
H1 H 0.836154 0.855443 0.970013 0.026 Uiso 1 1 calc R . . . .
C1 C 0.7166(4) 0.6126(2) 1.4345(2) 0.0411(5) Uani 1 1 d . . . . .
H1A H 0.588031 0.629485 1.413332 0.062 Uiso 1 1 calc GR . . . .
H1B H 0.759299 0.708007 1.434366 0.062 Uiso 1 1 calc GR . . . .
H1C H 0.734623 0.540698 1.527277 0.062 Uiso 1 1 calc GR . . . .
C2 C 0.8192(2) 0.64519(16) 1.19912(16) 0.0185(2) Uani 1 1 d . . . . .
C3 C 0.9130(2) 0.57320(16) 1.09561(15) 0.0164(2) Uani 1 1 d . . . . .
C4 C 0.93725(19) 0.65734(15) 0.95350(15) 0.0161(2) Uani 1 1 d . . . . .
C5 C 1.0247(2) 0.57979(15) 0.86185(15) 0.0172(2) Uani 1 1 d . . . . .
H5 H 1.042654 0.633588 0.766326 0.021 Uiso 1 1 calc R . . . .
C6 C 0.8967(2) 0.89519(16) 0.76278(16) 0.0188(2) Uani 1 1 d . . . . .
H6A H 0.808793 0.866952 0.706367 0.023 Uiso 1 1 calc R . . . .
H6B H 1.019312 0.873520 0.724604 0.023 Uiso 1 1 calc R . . . .
C7 C 0.8594(2) 1.06147(17) 0.75345(18) 0.0229(3) Uani 1 1 d . . . . .
H7A H 0.734840 1.082383 0.788366 0.027 Uiso 1 1 calc R . . . .
H7B H 0.942874 1.086841 0.815209 0.027 Uiso 1 1 calc R . . . .
C8 C 0.8812(3) 1.1608(2) 0.6054(2) 0.0320(4) Uani 1 1 d . . . . .
H8A H 1.000603 1.131805 0.566021 0.038 Uiso 1 1 calc R . . . .
H8B H 0.877108 1.266689 0.607883 0.038 Uiso 1 1 calc R . . . .

loop_
_atom_site_aniso_label
_atom_site_aniso_U_11
_atom_site_aniso_U_22
_atom_site_aniso_U_33
_atom_site_aniso_U_23
_atom_site_aniso_U_13
_atom_site_aniso_U_12
I1 0.02246(6) 0.01455(5) 0.02460(6) -0.00771(4) -0.00243(4) 0.00130(3)
F1 0.0364(6) 0.0221(4) 0.0208(4) -0.0067(4) 0.0049(4) -0.0010(4)
F2 0.0340(5) 0.0210(4) 0.0254(5) -0.0127(4) 0.0065(4) 0.0028(4)
C9 0.0174(6) 0.0150(5) 0.0209(6) -0.0077(5) -0.0006(5) -0.0002(4)
C10 0.0206(6) 0.0172(5) 0.0191(6) -0.0082(5) 0.0003(5) -0.0005(5)
C11 0.0196(6) 0.0177(6) 0.0221(6) -0.0114(5) 0.0003(5) 0.0009(5)
Cl1 0.0457(3) 0.0611(4) 0.0233(2) -0.0037(2) -0.0048(2) 0.0189(3)
O1 0.0564(9) 0.0229(6) 0.0195(5) -0.0023(5) 0.0131(6) 0.0098(6)
O2 0.0432(8) 0.0177(5) 0.0255(6) -0.0068(4) 0.0066(5) 0.0065(5)
N1 0.0296(7) 0.0137(5) 0.0191(5) -0.0022(4) 0.0055(5) 0.0041(5)
C1 0.0644(15) 0.0294(9) 0.0245(8) -0.0069(7) 0.0208(9) 0.0026(9)
C2 0.0213(6) 0.0155(5) 0.0180(6) -0.0046(4) 0.0022(5) -0.0007(5)
C3 0.0168(6) 0.0133(5) 0.0184(6) -0.0044(4) 0.0007(4) 0.0001(4)
C4 0.0176(6) 0.0126(5) 0.0166(5) -0.0030(4) 0.0002(4) 0.0010(4)
C5 0.0194(6) 0.0134(5) 0.0170(6) -0.0030(4) 0.0003(4) 0.0012(4)
C6 0.0233(6) 0.0135(5) 0.0174(6) -0.0024(4) 0.0008(5) 0.0012(5)
C7 0.0308(8) 0.0136(5) 0.0226(7) -0.0040(5) 0.0006(6) 0.0015(5)
C8 0.0433(11) 0.0200(7) 0.0249(8) 0.0026(6) 0.0082(7) 0.0020(7)

loop_
_atom_type_symbol
_atom_type_description
_atom_type_scat_dispersion_real
_atom_type_scat_dispersion_imag
_atom_type_scat_source
C C 0.0033 0.0016 'International Tables Vol C Tables 4.2.6.8 and 6.1.1.4'
H H 0.0000 0.0000 'International Tables Vol C Tables 4.2.6.8 and 6.1.1.4'
Cl Cl 0.1484 0.1585 'International Tables Vol C Tables 4.2.6.8 and 6.1.1.4'
F F 0.0171 0.0103 'International Tables Vol C Tables 4.2.6.8 and 6.1.1.4'
I I -0.4742 1.8119 'International Tables Vol C Tables 4.2.6.8 and 6.1.1.4'
N N 0.0061 0.0033 'International Tables Vol C Tables 4.2.6.8 and 6.1.1.4'
O O 0.0106 0.0060 'International Tables Vol C Tables 4.2.6.8 and 6.1.1.4'

loop_
_geom_angle_atom_site_label_1
_geom_angle_atom_site_label_2
_geom_angle_atom_site_label_3
_geom_angle
_geom_angle_site_symmetry_1
_geom_angle_site_symmetry_3
_geom_angle_publ_flag
C10 C9 I1 121.52(11) . . ?
C10 C9 C11 117.09(13) . 2_665 ?
C11 C9 I1 121.39(11) 2_665 . ?
F1 C10 C9 120.23(13) . . ?
F1 C10 C11 118.19(13) . . ?
C11 C10 C9 121.58(14) . . ?
F2 C11 C9 120.53(13) . 2_665 ?
F2 C11 C10 118.15(14) . . ?
C10 C11 C9 121.33(13) . 2_665 ?
C2 O1 C1 116.17(15) . . ?
C4 N1 H1 118.4 . . ?
C4 N1 C6 123.15(13) . . ?
C6 N1 H1 118.4 . . ?
O1 C1 H1A 109.5 . . ?
O1 C1 H1B 109.5 . . ?
O1 C1 H1C 109.5 . . ?
H1A C1 H1B 109.5 . . ?
H1A C1 H1C 109.5 . . ?
H1B C1 H1C 109.5 . . ?
O1 C2 C3 113.11(13) . . ?
O2 C2 O1 121.22(14) . . ?
O2 C2 C3 125.67(14) . . ?
C4 C3 C2 120.64(13) . . ?
C5 C3 C2 119.23(13) 2_767 . ?
C5 C3 C4 120.12(13) 2_767 . ?
N1 C4 C3 122.08(13) . . ?
N1 C4 C5 120.97(13) . . ?
C5 C4 C3 116.92(12) . . ?
C3 C5 C4 122.96(13) 2_767 . ?
C3 C5 H5 118.5 2_767 . ?
C4 C5 H5 118.5 . . ?
N1 C6 H6A 109.8 . . ?
N1 C6 H6B 109.8 . . ?
N1 C6 C7 109.29(13) . . ?
H6A C6 H6B 108.3 . . ?
C7 C6 H6A 109.8 . . ?
C7 C6 H6B 109.8 . . ?
C6 C7 H7A 109.0 . . ?
C6 C7 H7B 109.0 . . ?
H7A C7 H7B 107.8 . . ?
C8 C7 C6 112.78(14) . . ?
C8 C7 H7A 109.0 . . ?
C8 C7 H7B 109.0 . . ?
Cl1 C8 H8A 109.3 . . ?
Cl1 C8 H8B 109.3 . . ?
C7 C8 Cl1 111.82(14) . . ?
C7 C8 H8A 109.3 . . ?
C7 C8 H8B 109.3 . . ?
H8A C8 H8B 107.9 . . ?

loop_
_geom_bond_atom_site_label_1
_geom_bond_atom_site_label_2
_geom_bond_distance
_geom_bond_site_symmetry_2
_geom_bond_publ_flag
I1 C9 2.0764(15) . ?
F1 C10 1.3447(18) . ?
F2 C11 1.3428(17) . ?
C9 C10 1.385(2) . ?
C9 C11 1.389(2) 2_665 ?
C10 C11 1.381(2) . ?
Cl1 C8 1.788(2) . ?
O1 C1 1.443(2) . ?
O1 C2 1.338(2) . ?
O2 C2 1.2136(19) . ?
N1 H1 0.8800 . ?
N1 C4 1.3740(19) . ?
N1 C6 1.444(2) . ?
C1 H1A 0.9800 . ?
C1 H1B 0.9800 . ?
C1 H1C 0.9800 . ?
C2 C3 1.476(2) . ?
C3 C4 1.421(2) . ?
C3 C5 1.396(2) 2_767 ?
C4 C5 1.398(2) . ?
C5 H5 0.9500 . ?
C6 H6A 0.9900 . ?
C6 H6B 0.9900 . ?
C6 C7 1.517(2) . ?
C7 H7A 0.9900 . ?
C7 H7B 0.9900 . ?
C7 C8 1.513(2) . ?
C8 H8A 0.9900 . ?
C8 H8B 0.9900 . ?

loop_
_geom_torsion_atom_site_label_1
_geom_torsion_atom_site_label_2
_geom_torsion_atom_site_label_3
_geom_torsion_atom_site_label_4
_geom_torsion
_geom_torsion_site_symmetry_1
_geom_torsion_site_symmetry_2
_geom_torsion_site_symmetry_3
_geom_torsion_site_symmetry_4
_geom_torsion_publ_flag
I1 C9 C10 F1 -0.1(2) . . . . ?
I1 C9 C10 C11 -179.70(11) . . . . ?
F1 C10 C11 F2 0.5(2) . . . . ?
F1 C10 C11 C9 -179.21(14) . . . 2_665 ?
C9 C10 C11 F2 -179.80(14) . . . . ?
C9 C10 C11 C9 0.4(3) . . . 2_665 ?
C11 C9 C10 F1 179.23(14) 2_665 . . . ?
C11 C9 C10 C11 -0.4(2) 2_665 . . . ?
O1 C2 C3 C4 -176.48(15) . . . . ?
O1 C2 C3 C5 4.7(2) . . . 2_767 ?
O2 C2 C3 C4 4.4(2) . . . . ?
O2 C2 C3 C5 -174.39(16) . . . 2_767 ?
N1 C4 C5 C3 178.32(14) . . . 2_767 ?
N1 C6 C7 C8 177.02(15) . . . . ?
C1 O1 C2 O2 3.1(3) . . . . ?
C1 O1 C2 C3 -176.02(18) . . . . ?
C2 C3 C4 N1 2.9(2) . . . . ?
C2 C3 C4 C5 -178.88(14) . . . . ?
C3 C4 C5 C3 0.1(2) . . . 2_767 ?
C4 N1 C6 C7 -168.90(14) . . . . ?
C5 C3 C4 N1 -178.30(14) 2_767 . . . ?
C5 C3 C4 C5 -0.1(2) 2_767 . . . ?
C6 N1 C4 C3 -176.64(15) . . . . ?
C6 N1 C4 C5 5.2(2) . . . . ?
C6 C7 C8 Cl1 69.01(18) . . . . ?
